data_4127147
loop_
_publ_author_name
'Paul, Mithun'
'Chakraborty, Shaunak'
'Desiraju, Gautam R.'

_publ_section_title
;
 Six-component Molecular Solids, ABC[D1-(x+y)ExFy]2.
;
_journal_name_full 'Journal of the American Chemical Society'
_journal_paper_doi 10.1021/jacs.7b12501
_journal_year 2018
_chemical_formula_moiety 'C12 H10 N2, C10 H8 N2, C8 H12 N2, 2(C6 H5 Cl O2)'
_chemical_formula_sum 'C42 H40 Cl2 N6 O4'
_chemical_formula_weight 763.70
_chemical_name_systematic
;
 ?
;
_space_group_crystal_system triclinic
_space_group_IT_number 2
_space_group_name_Hall '-P 1'
_space_group_name_H-M_alt 'P -1'
_symmetry_space_group_name_Hall '-P 1'
_symmetry_space_group_name_H-M 'P -1'
_atom_sites_solution_hydrogens geom
_audit_creation_method SHELXL-2013
_cell_angle_alpha 97.218(15)
_cell_angle_beta 94.706(12)
_cell_angle_gamma 92.604(16)
_cell_formula_units_Z 1
_cell_length_a 7.522(7)
_cell_length_b 8.820(8)
_cell_length_c 14.383(14)
_cell_measurement_reflns_used 3056
_cell_measurement_temperature 293(2)
_cell_measurement_theta_max 33.7
_cell_measurement_theta_min 2.3
_cell_volume 942.0(15)
_computing_structure_refinement 'SHELXL-2013 (Sheldrick, 2013)'
_diffrn_ambient_temperature 293(2)
_diffrn_measured_fraction_theta_full 0.996
_diffrn_measured_fraction_theta_max 0.996
_diffrn_measurement_device_type CCD
_diffrn_radiation_type MoK\a
_diffrn_radiation_wavelength 0.71073
_diffrn_reflns_av_R_equivalents 0.1019
_diffrn_reflns_av_unetI/netI 0.0849
_diffrn_reflns_Laue_measured_fraction_full 0.996
_diffrn_reflns_Laue_measured_fraction_max 0.996
_diffrn_reflns_limit_h_max 9
_diffrn_reflns_limit_h_min -9
_diffrn_reflns_limit_k_max 11
_diffrn_reflns_limit_k_min -11
_diffrn_reflns_limit_l_max 18
_diffrn_reflns_limit_l_min -18
_diffrn_reflns_number 10059
_diffrn_reflns_point_group_measured_fraction_full 0.996
_diffrn_reflns_point_group_measured_fraction_max 0.996
_diffrn_reflns_theta_full 25.242
_diffrn_reflns_theta_max 27.499
_diffrn_reflns_theta_min 1.433
_exptl_absorpt_coefficient_mu 0.224
_exptl_crystal_density_diffrn 1.346
_exptl_crystal_description Block
_exptl_crystal_F_000 400
_exptl_crystal_size_max 0.610
_exptl_crystal_size_mid 0.290
_exptl_crystal_size_min 0.150
_refine_diff_density_max 0.265
_refine_diff_density_min -0.370
_refine_diff_density_rms 0.058
_refine_ls_extinction_method none
_refine_ls_goodness_of_fit_ref 1.067
_refine_ls_hydrogen_treatment constr
_refine_ls_matrix_type full
_refine_ls_number_parameters 246
_refine_ls_number_reflns 4319
_refine_ls_number_restraints 0
_refine_ls_restrained_S_all 1.067
_refine_ls_R_factor_all 0.0688
_refine_ls_R_factor_gt 0.0577
_refine_ls_shift/su_max 0.000
_refine_ls_shift/su_mean 0.000
_refine_ls_structure_factor_coef Fsqd
_refine_ls_weighting_details
;
 w=1/[\s^2^(Fo^2^)+(0.0671P)^2^+0.1791P]
 where P=(Fo^2^+2Fc^2^)/3
;
_refine_ls_weighting_scheme calc
_refine_ls_wR_factor_gt 0.1548
_refine_ls_wR_factor_ref 0.1651
_reflns_Friedel_coverage 0.000
_reflns_number_gt 3604
_reflns_number_total 4319
_reflns_threshold_expression 'I > 2\s(I)'
_cod_data_source_file ja7b12501_si_003.cif
_cod_data_source_block QT2
_cod_database_code 4127147
_shelx_space_group_comment
;
The symmetry employed for this shelxl refinement is uniquely defined
by the following loop, which should always be used as a source of
symmetry information in preference to the above space-group names.
They are only intended as comments.
;
_shelx_estimated_absorpt_t_min 0.875
_shelx_estimated_absorpt_t_max 0.967
_shelxl_version_number 2013-2

loop_
_space_group_symop_operation_xyz
'x, y, z'
'-x, -y, -z'

loop_
_atom_site_label
_atom_site_type_symbol
_atom_site_fract_x
_atom_site_fract_y
_atom_site_fract_z
_atom_site_U_iso_or_equiv
_atom_site_adp_type
_atom_site_occupancy
_atom_site_site_symmetry_order
_atom_site_calc_flag
_atom_site_refinement_flags_posn
_atom_site_refinement_flags_adp
Cl1 Cl 0.65635(6) 0.96224(6) 0.14653(4) 0.04711(17) Uani 1 1 d . .
C17 C 0.4567(2) 0.9328(2) 0.19445(12) 0.0334(4) Uani 1 1 d . .
O2 O 0.3336(2) 1.11970(19) 0.10944(10) 0.0505(4) Uani 1 1 d . .
H2 H 0.2472 1.1731 0.1079 0.076 Uiso 1 1 calc R U
O1 O 0.5929(2) 0.7523(2) 0.28036(11) 0.0528(4) Uani 1 1 d . .
H1 H 0.5731 0.6994 0.3218 0.079 Uiso 1 1 calc R U
C18 C 0.4436(2) 0.8245(2) 0.25662(13) 0.0366(4) Uani 1 1 d . .
C22 C 0.3100(3) 1.0150(2) 0.16914(12) 0.0373(4) Uani 1 1 d . .
C19 C 0.2794(3) 0.7950(2) 0.29149(14) 0.0446(5) Uani 1 1 d . .
H19 H 0.2678 0.7219 0.3323 0.053 Uiso 1 1 calc R U
C21 C 0.1492(3) 0.9848(3) 0.20513(15) 0.0460(5) Uani 1 1 d . .
H21 H 0.0502 1.0387 0.1890 0.055 Uiso 1 1 calc R U
C20 C 0.1351(3) 0.8749(3) 0.26504(15) 0.0471(5) Uani 1 1 d . .
H20 H 0.0257 0.8545 0.2879 0.057 Uiso 1 1 calc R U
N1 N 0.5303(2) 0.58249(18) 0.42756(11) 0.0398(4) Uani 1 1 d . .
C8 C 0.5677(3) 0.6463(2) 0.51710(14) 0.0387(4) Uani 1 1 d . .
C9 C 0.4618(3) 0.4381(2) 0.40954(14) 0.0389(4) Uani 1 1 d . .
C7 C 0.6418(3) 0.8091(2) 0.53405(19) 0.0574(6) Uani 1 1 d . .
H7A H 0.6522 0.8467 0.4748 0.086 Uiso 1 1 calc R U
H7B H 0.7574 0.8141 0.5682 0.086 Uiso 1 1 calc R U
H7C H 0.5630 0.8707 0.5699 0.086 Uiso 1 1 calc R U
C10 C 0.4185(3) 0.3731(3) 0.30836(16) 0.0570(6) Uani 1 1 d . .
H10A H 0.4484 0.4488 0.2689 0.086 Uiso 1 1 calc R U
H10B H 0.2932 0.3442 0.2974 0.086 Uiso 1 1 calc R U
H10C H 0.4862 0.2848 0.2941 0.086 Uiso 1 1 calc R U
C5 C 0.7272(3) 0.4444(2) 0.05334(14) 0.0410(4) Uani 1 1 d . .
N2 N 1.0444(2) 0.2987(2) 0.09155(13) 0.0479(4) Uani 1 1 d . .
C4 C 0.8740(3) 0.5211(2) 0.10733(15) 0.0475(5) Uani 1 1 d . .
H4 H 0.8688 0.6232 0.1322 0.057 Uiso 1 1 calc R U
C1 C 0.7430(3) 0.2902(2) 0.02200(16) 0.0494(5) Uani 1 1 d . .
H1A H 0.6471 0.2325 -0.0119 0.059 Uiso 1 1 calc R U
C6 C 0.5676(3) 0.5264(2) 0.03080(15) 0.0470(5) Uani 1 1 d . .
H6 H 0.5609 0.6241 0.0627 0.056 Uiso 1 1 calc R U
C3 C 1.0265(3) 0.4450(3) 0.12366(15) 0.0503(5) Uani 1 1 d . .
H3 H 1.1232 0.4990 0.1593 0.060 Uiso 1 1 calc R U
C2 C 0.9006(3) 0.2242(3) 0.04142(16) 0.0516(5) Uani 1 1 d . .
H2A H 0.9089 0.1215 0.0186 0.062 Uiso 1 1 calc R U
C15 C 0.9626(3) 0.4263(2) 0.47319(14) 0.0412(4) Uani 1 1 d . .
N3 N 0.9270(3) 0.3130(2) 0.52394(13) 0.0516(5) Uani 1 1 d . .
C16 C 0.9320(3) 0.4078(3) 0.37592(15) 0.0501(5) Uani 1 1 d . .
H16 H 0.9567 0.4886 0.3423 0.060 Uiso 1 1 calc R U
C13 C 0.8607(3) 0.1790(3) 0.47714(18) 0.0585(6) Uani 1 1 d . .
H13 H 0.8353 0.0998 0.5118 0.070 Uiso 1 1 calc R U
C12 C 0.8281(3) 0.1513(3) 0.38108(18) 0.0558(6) Uani 1 1 d . .
H12 H 0.7825 0.0560 0.3516 0.067 Uiso 1 1 calc R U
C11 C 0.8646(3) 0.2684(3) 0.32972(17) 0.0570(6) Uani 1 1 d . .
H11 H 0.8440 0.2536 0.2645 0.068 Uiso 1 1 calc R U

loop_
_atom_site_aniso_label
_atom_site_aniso_U_11
_atom_site_aniso_U_22
_atom_site_aniso_U_33
_atom_site_aniso_U_23
_atom_site_aniso_U_13
_atom_site_aniso_U_12
Cl1 0.0432(3) 0.0534(3) 0.0469(3) 0.0133(2) 0.0082(2) 0.0005(2)
C17 0.0376(9) 0.0326(9) 0.0293(8) 0.0025(6) 0.0011(7) 0.0011(7)
O2 0.0584(9) 0.0524(9) 0.0460(8) 0.0206(7) 0.0070(7) 0.0172(7)
O1 0.0499(8) 0.0575(10) 0.0581(10) 0.0299(7) 0.0074(7) 0.0148(7)
C18 0.0424(9) 0.0326(9) 0.0349(9) 0.0049(7) 0.0016(7) 0.0051(7)
C22 0.0473(10) 0.0342(9) 0.0300(8) 0.0019(7) 0.0013(7) 0.0068(8)
C19 0.0515(11) 0.0411(11) 0.0429(10) 0.0104(8) 0.0080(9) 0.0009(9)
C21 0.0422(10) 0.0499(12) 0.0466(11) 0.0069(9) 0.0017(9) 0.0127(9)
C20 0.0416(10) 0.0514(12) 0.0498(11) 0.0071(9) 0.0108(9) 0.0036(9)
N1 0.0433(8) 0.0345(8) 0.0422(9) 0.0112(6) -0.0022(7) 0.0020(7)
C8 0.0397(9) 0.0288(9) 0.0463(10) 0.0049(7) -0.0038(8) 0.0012(7)
C9 0.0412(9) 0.0335(9) 0.0406(10) 0.0042(7) -0.0052(8) 0.0034(7)
C7 0.0631(14) 0.0317(10) 0.0750(16) 0.0070(10) -0.0020(12) -0.0071(10)
C10 0.0673(14) 0.0573(14) 0.0420(11) -0.0009(10) -0.0092(10) 0.0009(11)
C5 0.0465(10) 0.0367(10) 0.0385(10) 0.0028(7) -0.0038(8) 0.0082(8)
N2 0.0481(9) 0.0502(10) 0.0479(10) 0.0168(8) -0.0017(8) 0.0128(8)
C4 0.0553(12) 0.0394(10) 0.0445(11) -0.0005(8) -0.0081(9) 0.0063(9)
C1 0.0535(11) 0.0379(11) 0.0528(12) -0.0014(9) -0.0109(10) 0.0075(9)
C6 0.0524(11) 0.0367(10) 0.0486(11) -0.0033(8) -0.0070(9) 0.0120(9)
C3 0.0511(12) 0.0513(12) 0.0465(11) 0.0100(9) -0.0128(9) 0.0007(10)
C2 0.0624(13) 0.0400(11) 0.0518(12) 0.0050(9) -0.0032(10) 0.0158(10)
C15 0.0419(10) 0.0407(11) 0.0398(10) -0.0006(8) 0.0088(8) -0.0014(8)
N3 0.0656(11) 0.0426(10) 0.0451(10) 0.0022(7) 0.0098(8) -0.0114(9)
C16 0.0608(13) 0.0468(12) 0.0418(11) 0.0012(9) 0.0093(9) -0.0031(10)
C13 0.0686(15) 0.0440(12) 0.0620(14) 0.0031(10) 0.0138(12) -0.0126(11)
C12 0.0558(12) 0.0443(12) 0.0627(14) -0.0115(10) 0.0107(11) -0.0060(10)
C11 0.0630(14) 0.0579(14) 0.0457(12) -0.0095(10) 0.0072(10) -0.0035(11)

loop_
_atom_type_symbol
_atom_type_description
_atom_type_scat_dispersion_real
_atom_type_scat_dispersion_imag
_atom_type_scat_source
C C 0.0033 0.0016 'International Tables Vol C Tables 4.2.6.8 and 6.1.1.4'
H H 0.0000 0.0000 'International Tables Vol C Tables 4.2.6.8 and 6.1.1.4'
N N 0.0061 0.0033 'International Tables Vol C Tables 4.2.6.8 and 6.1.1.4'
O O 0.0106 0.0060 'International Tables Vol C Tables 4.2.6.8 and 6.1.1.4'
Cl Cl 0.1484 0.1585 'International Tables Vol C Tables 4.2.6.8 and 6.1.1.4'

loop_
_geom_angle_atom_site_label_1
_geom_angle_atom_site_label_2
_geom_angle_atom_site_label_3
_geom_angle
_geom_angle_site_symmetry_1
_geom_angle_site_symmetry_3
C18 C17 C22 120.99(17) . .
C18 C17 Cl1 119.18(14) . .
C22 C17 Cl1 119.82(15) . .
C22 O2 H2 109.5 . .
C18 O1 H1 109.5 . .
O1 C18 C17 117.85(17) . .
O1 C18 C19 123.03(18) . .
C17 C18 C19 119.12(17) . .
O2 C22 C21 123.52(18) . .
O2 C22 C17 117.59(17) . .
C21 C22 C17 118.88(18) . .
C20 C19 C18 119.4(2) . .
C20 C19 H19 120.3 . .
C18 C19 H19 120.3 . .
C20 C21 C22 120.13(19) . .
C20 C21 H21 119.9 . .
C22 C21 H21 119.9 . .
C19 C20 C21 121.4(2) . .
C19 C20 H20 119.3 . .
C21 C20 H20 119.3 . .
C9 N1 C8 119.42(17) . .
N1 C8 C9 120.16(18) . 2_666
N1 C8 C7 117.62(19) . .
C9 C8 C7 122.22(19) 2_666 .
N1 C9 C8 120.42(18) . 2_666
N1 C9 C10 117.38(19) . .
C8 C9 C10 122.20(19) 2_666 .
C8 C7 H7A 109.5 . .
C8 C7 H7B 109.5 . .
H7A C7 H7B 109.5 . .
C8 C7 H7C 109.5 . .
H7A C7 H7C 109.5 . .
H7B C7 H7C 109.5 . .
C9 C10 H10A 109.5 . .
C9 C10 H10B 109.5 . .
H10A C10 H10B 109.5 . .
C9 C10 H10C 109.5 . .
H10A C10 H10C 109.5 . .
H10B C10 H10C 109.5 . .
C1 C5 C4 116.67(18) . .
C1 C5 C6 123.14(18) . .
C4 C5 C6 120.18(19) . .
C3 N2 C2 116.09(18) . .
C3 C4 C5 119.6(2) . .
C3 C4 H4 120.2 . .
C5 C4 H4 120.2 . .
C2 C1 C5 119.6(2) . .
C2 C1 H1A 120.2 . .
C5 C1 H1A 120.2 . .
C6 C6 C5 125.7(2) 2_665 .
C6 C6 H6 117.2 2_665 .
C5 C6 H6 117.2 . .
N2 C3 C4 124.0(2) . .
N2 C3 H3 118.0 . .
C4 C3 H3 118.0 . .
N2 C2 C1 124.0(2) . .
N2 C2 H2A 118.0 . .
C1 C2 H2A 118.0 . .
N3 C15 C16 122.10(19) . .
N3 C15 C15 116.4(2) . 2_766
C16 C15 C15 121.5(2) . 2_766
C13 N3 C15 117.4(2) . .
C11 C16 C15 119.1(2) . .
C11 C16 H16 120.4 . .
C15 C16 H16 120.4 . .
N3 C13 C12 124.0(2) . .
N3 C13 H13 118.0 . .
C12 C13 H13 118.0 . .
C13 C12 C11 118.1(2) . .
C13 C12 H12 120.9 . .
C11 C12 H12 120.9 . .
C12 C11 C16 119.2(2) . .
C12 C11 H11 120.4 . .
C16 C11 H11 120.4 . .

loop_
_geom_bond_atom_site_label_1
_geom_bond_atom_site_label_2
_geom_bond_distance
_geom_bond_site_symmetry_2
Cl1 C17 1.726(2) .
C17 C18 1.394(3) .
C17 C22 1.395(3) .
O2 C22 1.353(3) .
O2 H2 0.8200 .
O1 C18 1.356(2) .
O1 H1 0.8200 .
C18 C19 1.397(3) .
C22 C21 1.382(3) .
C19 C20 1.374(3) .
C19 H19 0.9300 .
C21 C20 1.382(3) .
C21 H21 0.9300 .
C20 H20 0.9300 .
N1 C9 1.338(3) .
N1 C8 1.341(3) .
C8 C9 1.392(3) 2_666
C8 C7 1.499(3) .
C9 C8 1.392(3) 2_666
C9 C10 1.499(3) .
C7 H7A 0.9600 .
C7 H7B 0.9600 .
C7 H7C 0.9600 .
C10 H10A 0.9600 .
C10 H10B 0.9600 .
C10 H10C 0.9600 .
C5 C1 1.391(3) .
C5 C4 1.393(3) .
C5 C6 1.464(3) .
N2 C3 1.332(3) .
N2 C2 1.345(3) .
C4 C3 1.374(3) .
C4 H4 0.9300 .
C1 C2 1.369(3) .
C1 H1A 0.9300 .
C6 C6 1.319(4) 2_665
C6 H6 0.9300 .
C3 H3 0.9300 .
C2 H2A 0.9300 .
C15 N3 1.340(3) .
C15 C16 1.387(3) .
C15 C15 1.487(4) 2_766
N3 C13 1.338(3) .
C16 C11 1.376(3) .
C16 H16 0.9300 .
C13 C12 1.372(4) .
C13 H13 0.9300 .
C12 C11 1.374(4) .
C12 H12 0.9300 .
C11 H11 0.9300 .

loop_
_geom_torsion_atom_site_label_1
_geom_torsion_atom_site_label_2
_geom_torsion_atom_site_label_3
_geom_torsion_atom_site_label_4
_geom_torsion
_geom_torsion_site_symmetry_1
_geom_torsion_site_symmetry_4
C22 C17 C18 O1 -178.02(17) . .
Cl1 C17 C18 O1 3.3(2) . .
C22 C17 C18 C19 2.0(3) . .
Cl1 C17 C18 C19 -176.65(14) . .
C18 C17 C22 O2 179.12(17) . .
Cl1 C17 C22 O2 -2.2(2) . .
C18 C17 C22 C21 -1.4(3) . .
Cl1 C17 C22 C21 177.19(15) . .
O1 C18 C19 C20 179.01(19) . .
C17 C18 C19 C20 -1.0(3) . .
O2 C22 C21 C20 179.31(19) . .
C17 C22 C21 C20 -0.1(3) . .
C18 C19 C20 C21 -0.5(3) . .
C22 C21 C20 C19 1.1(3) . .
C9 N1 C8 C9 1.0(3) . 2_666
C9 N1 C8 C7 -179.13(18) . .
C8 N1 C9 C8 -1.0(3) . 2_666
C8 N1 C9 C10 178.70(18) . .
C1 C5 C4 C3 2.5(3) . .
C6 C5 C4 C3 -176.5(2) . .
C4 C5 C1 C2 -2.9(3) . .
C6 C5 C1 C2 176.1(2) . .
C1 C5 C6 C6 -10.0(5) . 2_665
C4 C5 C6 C6 168.9(3) . 2_665
C2 N2 C3 C4 -0.9(3) . .
C5 C4 C3 N2 -0.7(4) . .
C3 N2 C2 C1 0.6(4) . .
C5 C1 C2 N2 1.4(4) . .
C16 C15 N3 C13 0.3(3) . .
C15 C15 N3 C13 -179.6(2) 2_766 .
N3 C15 C16 C11 -0.7(3) . .
C15 C15 C16 C11 179.2(2) 2_766 .
C15 N3 C13 C12 0.2(4) . .
N3 C13 C12 C11 -0.4(4) . .
C13 C12 C11 C16 0.0(4) . .
C15 C16 C11 C12 0.5(4) . .
